data_7208751
loop_
_publ_author_name
'Hao, Xiu-Li'
'Ma, Yuan-Yuan'
'Zhang, Chen'
'Wang, Qian'
'Cheng, Xin'
'Wang, Yong-Hui'
'Li, Yang-Guang'
'Wang, En-Bo'

_publ_section_title
;
 Assembly of new organic--inorganic hybrids based on copper-bis(triazole)
 complexes and Keggin-type polyoxometalates with different negative
 charges
;
_journal_issue 20
_journal_name_full CrystEngComm
_journal_page_first 6573
_journal_paper_doi 10.1039/c2ce25747e
_journal_volume 14
_journal_year 2012
_chemical_formula_sum 'C72 H76 Cu6 N36 O42 Si W12'
_chemical_formula_weight 4733.22
_chemical_name_systematic
;
?
;
_space_group_IT_number 2
_symmetry_cell_setting triclinic
_symmetry_space_group_name_Hall '-P 1'
_symmetry_space_group_name_H-M 'P -1'
_atom_sites_solution_hydrogens geom
_atom_sites_solution_primary direct
_atom_sites_solution_secondary difmap
_audit_creation_method SHELXL-97
_cell_angle_alpha 87.9560(10)
_cell_angle_beta 62.9310(10)
_cell_angle_gamma 72.4970(10)
_cell_formula_units_Z 1
_cell_length_a 14.0334(9)
_cell_length_b 14.4092(9)
_cell_length_c 15.3559(9)
_cell_measurement_reflns_used 16192
_cell_measurement_temperature 150(2)
_cell_measurement_theta_max 28.28
_cell_measurement_theta_min 2.24
_cell_volume 2618.2(3)
_computing_cell_refinement PROCESS-AUTO
_computing_data_collection PROCESS-AUTO
_computing_data_reduction CrystalStructure
_computing_structure_refinement 'SHELXL-97 (Sheldrick, 1997)'
_computing_structure_solution 'SHELXS-97 (Sheldrick, 1997)'
_diffrn_ambient_temperature 150(2)
_diffrn_detector_area_resol_mean 0.01
_diffrn_measured_fraction_theta_full 0.986
_diffrn_measured_fraction_theta_max 0.986
_diffrn_measurement_device_type 'Rigaku R-AXIS RAPID IP'
_diffrn_measurement_method Oscillation
_diffrn_radiation_monochromator graphite
_diffrn_radiation_source 'fine-focus sealed tube'
_diffrn_radiation_type MoK\a
_diffrn_radiation_wavelength 0.71073
_diffrn_reflns_av_R_equivalents 0.0224
_diffrn_reflns_av_sigmaI/netI 0.0475
_diffrn_reflns_limit_h_max 16
_diffrn_reflns_limit_h_min -8
_diffrn_reflns_limit_k_max 17
_diffrn_reflns_limit_k_min -17
_diffrn_reflns_limit_l_max 18
_diffrn_reflns_limit_l_min -17
_diffrn_reflns_number 13243
_diffrn_reflns_theta_full 25.00
_diffrn_reflns_theta_max 25.00
_diffrn_reflns_theta_min 1.49
_diffrn_standards_decay_% none
_diffrn_standards_interval_count 0
_diffrn_standards_interval_time 0
_diffrn_standards_number 0
_exptl_absorpt_coefficient_mu 14.420
_exptl_absorpt_correction_T_max 0.1294
_exptl_absorpt_correction_T_min 0.1071
_exptl_absorpt_correction_type multi-scan
_exptl_absorpt_process_details 'ABSCOR by T.Higashi 8 March, 1995'
_exptl_crystal_colour black
_exptl_crystal_density_diffrn 3.002
_exptl_crystal_density_method 'not measured'
_exptl_crystal_description block
_exptl_crystal_F_000 2172
_exptl_crystal_size_max 0.28
_exptl_crystal_size_mid 0.26
_exptl_crystal_size_min 0.24
_refine_diff_density_max 1.845
_refine_diff_density_min -1.342
_refine_diff_density_rms 0.221
_refine_ls_extinction_method none
_refine_ls_goodness_of_fit_ref 1.075
_refine_ls_hydrogen_treatment constr
_refine_ls_matrix_type full
_refine_ls_number_parameters 805
_refine_ls_number_reflns 9080
_refine_ls_number_restraints 306
_refine_ls_restrained_S_all 1.066
_refine_ls_R_factor_all 0.0529
_refine_ls_R_factor_gt 0.0418
_refine_ls_shift/su_max 0.001
_refine_ls_shift/su_mean 0.000
_refine_ls_structure_factor_coef Fsqd
_refine_ls_weighting_details 'calc w=1/[\s^2^(Fo^2^)+(0.0265P)^2^+35.9110P] where P=(Fo^2^+2Fc^2^)/3'
_refine_ls_weighting_scheme calc
_refine_ls_wR_factor_gt 0.0867
_refine_ls_wR_factor_ref 0.0939
_reflns_number_gt 7634
_reflns_number_total 9080
_reflns_threshold_expression >2sigma(I)
_cod_data_source_file c2ce25747e.txt
_cod_data_source_block h6
_cod_depositor_comments
;
The following automatic conversions were performed:

'_symmetry_cell_setting' value 'Triclinic' changed to 'triclinic'
according to /home/saulius/struct/CIF-dictionaries/cif_core.dic
dictionary named 'cif_core.dic' version 2.4.2 from 2011-04-26.

Automatic conversion script
Id: cif_fix_values 1891 2012-01-12 08:04:46Z andrius 
;
_cod_original_sg_symbol_H-M P-1
_cod_database_code 7208751

loop_
_symmetry_equiv_pos_as_xyz
'x, y, z'
'-x, -y, -z'

loop_
_atom_site_label
_atom_site_type_symbol
_atom_site_fract_x
_atom_site_fract_y
_atom_site_fract_z
_atom_site_U_iso_or_equiv
_atom_site_adp_type
_atom_site_occupancy
_atom_site_symmetry_multiplicity
_atom_site_calc_flag
_atom_site_refinement_flags
_atom_site_disorder_assembly
_atom_site_disorder_group
W1 W 0.29059(4) 0.45357(4) 0.83989(3) 0.03068(13) Uani 1 1 d . . .
W2 W -0.17141(4) 0.44877(3) 0.91213(4) 0.03068(13) Uani 1 1 d . . .
W3 W 0.10778(4) 0.69766(3) 0.92070(3) 0.02516(12) Uani 1 1 d . . .
W4 W 0.11590(4) 0.40532(4) 0.75104(3) 0.02849(13) Uani 1 1 d . . .
W5 W -0.06815(4) 0.64769(3) 0.83371(3) 0.02265(11) Uani 1 1 d . . .
W6 W 0.18180(4) 0.25790(3) 0.91808(3) 0.02445(12) Uani 1 1 d . . .
Si1 Si 0.0000 0.5000 1.0000 0.0085(7) Uani 1 2 d SU . .
O1 O 0.1102(10) 0.4258(8) 0.9104(8) 0.009(3) Uani 0.50 1 d PU A .
O2 O -0.0264(11) 0.6065(9) 0.9682(9) 0.014(3) Uani 0.50 1 d PU . .
O3 O 0.0253(10) 0.4962(8) 1.0943(8) 0.008(3) Uani 0.50 1 d PU . .
O4 O -0.1075(10) 0.4608(8) 1.0297(8) 0.009(3) Uani 0.50 1 d PU . .
O5 O 0.2615(13) 0.4213(10) 0.7317(11) 0.015(3) Uani 0.50 1 d PU A 1
O5A O 0.2175(14) 0.4521(12) 0.7688(12) 0.022(4) Uani 0.50 1 d PU A 2
O6 O 0.3082(12) 0.4930(10) 0.9551(10) 0.015(3) Uani 0.50 1 d PU . 1
O6A O 0.2602(12) 0.4730(10) 0.9677(10) 0.012(3) Uani 0.50 1 d PU . 2
O7 O 0.2560(12) 0.6025(10) 0.8303(10) 0.011(3) Uani 0.50 1 d PU A 1
O7A O 0.2095(13) 0.5812(10) 0.8452(10) 0.018(3) Uani 0.50 1 d PU A 2
O8 O -0.1629(13) 0.5707(12) 0.8857(12) 0.018(4) Uani 0.50 1 d PU A 1
O8A O -0.1700(13) 0.5756(11) 0.8454(12) 0.017(4) Uani 0.50 1 d PU A 2
O9 O -0.0275(14) 0.3900(12) 0.8259(12) 0.022(4) Uani 0.50 1 d PU A 1
O9A O -0.0294(13) 0.3912(12) 0.7840(12) 0.020(4) Uani 0.50 1 d PU A 2
O10 O 0.0530(12) 0.5365(10) 0.7668(11) 0.012(3) Uani 0.50 1 d PU A 1
O10A O 0.0457(12) 0.5434(10) 0.7251(11) 0.019(3) Uani 0.50 1 d PU A 2
O11 O -0.1674(13) 0.3242(11) 0.9815(11) 0.015(3) Uani 0.50 1 d PU . 1
O11A O -0.1271(13) 0.3464(11) 0.9712(11) 0.016(4) Uani 0.50 1 d PU . 2
O12 O 0.1812(13) 0.2703(11) 0.7892(11) 0.016(3) Uani 0.50 1 d PU A 1
O12A O 0.1359(13) 0.3079(11) 0.8228(11) 0.017(3) Uani 0.50 1 d PU A 2
O13 O 0.2671(13) 0.3435(10) 0.8884(10) 0.014(3) Uani 0.50 1 d PU A 1
O13A O 0.3130(13) 0.3075(11) 0.8550(11) 0.014(3) Uani 0.50 1 d PU A 2
O14 O 0.0365(14) 0.7149(11) 0.8293(11) 0.014(4) Uani 0.50 1 d PU A 1
O14A O 0.0495(13) 0.6750(12) 0.8412(12) 0.016(4) Uani 0.50 1 d PU A 2
O15 O -0.0357(14) 0.7444(12) 1.0269(12) 0.018(4) Uani 0.50 1 d PU . 1
O15A O -0.0479(14) 0.7862(12) 1.0172(11) 0.016(4) Uani 0.50 1 d PU . 2
O16 O 0.1577(8) 0.7920(6) 0.8846(6) 0.043(2) Uani 1 1 d U A .
O17 O 0.1715(7) 0.2729(7) 1.0435(6) 0.046(2) Uani 1 1 d U . .
O18 O 0.1730(7) 0.3579(5) 0.6328(5) 0.034(2) Uani 1 1 d U A .
O19 O -0.1028(7) 0.7184(6) 0.7577(6) 0.040(2) Uani 1 1 d U A .
O20 O 0.4289(7) 0.4297(6) 0.7628(6) 0.034(2) Uani 1 1 d U A .
O21 O 0.2666(7) 0.1414(6) 0.8800(6) 0.040(2) Uani 1 1 d U A .
O22 O -0.2535(6) 0.4246(5) 0.8690(6) 0.0277(18) Uani 1 1 d U A .
Cu1 Cu 0.38980(14) 0.39981(11) 0.54772(13) 0.0427(4) Uani 1 1 d . . .
Cu2 Cu 0.86823(17) -0.00223(18) 1.08311(13) 0.0667(6) Uani 1 1 d . . .
Cu3 Cu 0.54866(15) 0.45355(11) 0.87424(12) 0.0489(5) Uani 1 1 d . . .
N1 N 0.4503(6) 0.2620(5) 0.5462(5) 0.030(2) Uani 1 1 d GU . .
C2 C 0.4217(6) 0.2168(5) 0.6279(5) 0.032(3) Uani 1 1 d GU . .
H2A H 0.3709 0.2467 0.6918 0.038 Uiso 1 1 calc R . .
N2 N 0.4794(6) 0.1208(5) 0.6012(5) 0.0234(19) Uani 1 1 d GU . .
N3 N 0.5435(7) 0.1067(5) 0.5031(5) 0.041(3) Uani 1 1 d GU . .
C1 C 0.5255(7) 0.1940(5) 0.4691(5) 0.043(3) Uani 1 1 d GU . .
H1A H 0.5593 0.2054 0.4035 0.052 Uiso 1 1 calc R . .
N4 N 0.8547(7) 0.0231(6) 0.9656(5) 0.039(2) Uani 1 1 d GU . .
C5 C 0.8642(7) -0.0428(5) 0.9008(5) 0.034(3) Uani 1 1 d GU . .
H5A H 0.8771 -0.1096 0.9055 0.040 Uiso 1 1 calc R . .
N5 N 0.8518(7) 0.0039(5) 0.8281(5) 0.027(2) Uani 1 1 d GU . .
N6 N 0.8346(8) 0.0987(5) 0.8480(6) 0.045(3) Uani 1 1 d GU . .
C4 C 0.8365(8) 0.1105(5) 0.9330(6) 0.040(3) Uani 1 1 d GU . .
H4A H 0.8267 0.1694 0.9640 0.048 Uiso 1 1 calc R . .
N7 N 0.3424(7) 0.5366(5) 0.5392(5) 0.031(2) Uani 1 1 d GU . .
C13 C 0.3725(7) 0.5795(5) 0.4562(5) 0.033(3) Uani 1 1 d GU . .
H13A H 0.4223 0.5477 0.3928 0.040 Uiso 1 1 calc R . .
N8 N 0.3183(7) 0.6759(5) 0.4805(5) 0.033(2) Uani 1 1 d GU . .
N9 N 0.2547(7) 0.6927(5) 0.5785(5) 0.041(3) Uani 1 1 d GU . .
C14 C 0.2696(7) 0.6066(5) 0.6147(5) 0.041(3) Uani 1 1 d GU . .
H14A H 0.2353 0.5971 0.6808 0.049 Uiso 1 1 calc R . .
N10 N -0.1227(8) 0.9809(7) 0.2028(6) 0.050(3) Uani 1 1 d GU . .
C16 C -0.1089(8) 0.8957(6) 0.2392(6) 0.056(4) Uani 1 1 d GU . .
H16A H -0.0972 0.8357 0.2088 0.067 Uiso 1 1 calc R . .
N11 N -0.1148(7) 0.9111(6) 0.3265(6) 0.040(2) Uani 1 1 d GU . .
N12 N -0.1322(7) 1.0059(6) 0.3442(5) 0.046(3) Uani 1 1 d GU . .
C17 C -0.1371(8) 1.0491(6) 0.2677(6) 0.043(3) Uani 1 1 d GU . .
H17A H -0.1485 1.1153 0.2608 0.052 Uiso 1 1 calc R . .
C3 C 0.4769(10) 0.0438(8) 0.6655(8) 0.031(3) Uani 1 1 d . . .
H3A H 0.4819 -0.0153 0.6331 0.037 Uiso 1 1 calc R . .
H3B H 0.4057 0.0638 0.7256 0.037 Uiso 1 1 calc R . .
C6 C 0.8624(10) -0.0354(8) 0.7379(8) 0.030(3) Uani 1 1 d . . .
H6A H 0.8971 -0.1059 0.7295 0.036 Uiso 1 1 calc R . .
H6B H 0.9138 -0.0099 0.6836 0.036 Uiso 1 1 calc R . .
C7 C 0.5741(6) 0.0220(5) 0.6910(5) 0.026(2) Uani 1 1 d GU . .
C8 C 0.5788(6) 0.0925(5) 0.7456(5) 0.029(2) Uani 1 1 d GU . .
H8A H 0.5213 0.1524 0.7692 0.034 Uiso 1 1 calc R . .
C9 C 0.6687(6) 0.0744(5) 0.7651(5) 0.025(2) Uani 1 1 d GU . .
H9A H 0.6719 0.1221 0.8020 0.030 Uiso 1 1 calc R . .
C10 C 0.7538(6) -0.0141(5) 0.7301(5) 0.024(2) Uani 1 1 d GU . .
C11 C 0.7490(6) -0.0846(5) 0.6756(5) 0.027(2) Uani 1 1 d GU . .
H11A H 0.8066 -0.1444 0.6519 0.032 Uiso 1 1 calc R . .
C12 C 0.6591(6) -0.0665(5) 0.6560(5) 0.031(3) Uani 1 1 d GU . .
H12A H 0.6559 -0.1142 0.6191 0.038 Uiso 1 1 calc R . .
C15 C 0.3154(11) 0.7510(9) 0.4173(9) 0.039(3) Uani 1 1 d . . .
H15A H 0.3803 0.7284 0.3528 0.047 Uiso 1 1 calc R . .
H15B H 0.3198 0.8087 0.4440 0.047 Uiso 1 1 calc R . .
C18 C -0.1028(13) 0.8390(10) 0.3944(10) 0.048(4) Uani 1 1 d . . .
H18A H -0.1069 0.7782 0.3735 0.058 Uiso 1 1 calc R . .
H18B H -0.1653 0.8633 0.4599 0.058 Uiso 1 1 calc R . .
C19 C 0.2062(6) 0.7779(6) 0.4075(6) 0.035(3) Uani 1 1 d GU . .
C20 C 0.1133(6) 0.8526(6) 0.4703(5) 0.039(3) Uani 1 1 d GU . .
H20A H 0.1178 0.8895 0.5160 0.047 Uiso 1 1 calc R . .
C21 C 0.0140(6) 0.8729(6) 0.4659(5) 0.032(3) Uani 1 1 d GU . .
H21A H -0.0491 0.9237 0.5086 0.039 Uiso 1 1 calc R . .
C22 C 0.0075(7) 0.8186(6) 0.3987(5) 0.033(3) Uani 1 1 d GU . .
C23 C 0.1003(7) 0.7439(6) 0.3358(6) 0.050(3) Uani 1 1 d GU . .
H23A H 0.0959 0.7070 0.2902 0.060 Uiso 1 1 calc R . .
C24 C 0.1997(7) 0.7236(6) 0.3402(6) 0.043(3) Uani 1 1 d GU . .
H24A H 0.2628 0.6728 0.2976 0.051 Uiso 1 1 calc R . .
N13 N 0.5860(6) 0.5447(6) 0.7798(6) 0.035(2) Uani 1 1 d GU . .
C25 C 0.6906(6) 0.5513(6) 0.7298(6) 0.036(3) Uani 1 1 d GU . .
H25A H 0.7524 0.5177 0.7393 0.043 Uiso 1 1 calc R . .
N14 N 0.6903(6) 0.6149(5) 0.6637(5) 0.033(2) Uani 1 1 d GU . .
N15 N 0.5855(6) 0.6476(6) 0.6728(6) 0.041(3) Uani 1 1 d GU . .
C26 C 0.5210(6) 0.6043(6) 0.7445(6) 0.042(3) Uani 1 1 d GU . .
H26A H 0.4448 0.6138 0.7660 0.050 Uiso 1 1 calc R . .
N16 N 0.5273(6) 0.3558(5) 0.9627(6) 0.037(2) Uani 1 1 d GU . .
C31 C 0.4417(6) 0.3185(5) 1.0028(5) 0.030(2) Uani 1 1 d GU . .
H31A H 0.3796 0.3343 0.9911 0.036 Uiso 1 1 calc R . .
N17 N 0.4616(6) 0.2542(5) 1.0629(5) 0.027(2) Uani 1 1 d GU . .
N18 N 0.5595(6) 0.2518(6) 1.0598(6) 0.046(3) Uani 1 1 d GU . .
C32 C 0.6001(7) 0.3146(6) 0.9979(7) 0.049(4) Uani 1 1 d GU . .
H32A H 0.6669 0.3274 0.9822 0.059 Uiso 1 1 calc R . .
C27 C 0.7813(11) 0.6498(9) 0.5941(9) 0.039(3) Uani 1 1 d . . .
H27A H 0.7864 0.7021 0.6282 0.046 Uiso 1 1 calc R . .
H27B H 0.7632 0.6769 0.5427 0.046 Uiso 1 1 calc R . .
C28 C 0.9093(12) 0.4836(9) 0.4985(9) 0.039(3) Uani 1 1 d . . .
H28 H 0.8488 0.4721 0.4959 0.047 Uiso 1 1 calc R . .
C29 C 0.8928(10) 0.5715(9) 0.5482(8) 0.032(3) Uani 1 1 d . . .
C30 C 0.9852(11) 0.5854(9) 0.5463(9) 0.036(3) Uani 1 1 d . . .
H30 H 0.9767 0.6442 0.5766 0.043 Uiso 1 1 calc R . .
C33 C 0.4015(11) 0.1890(9) 1.1175(9) 0.038(3) Uani 1 1 d . . .
H33A H 0.3225 0.2164 1.1336 0.045 Uiso 1 1 calc R . .
H33B H 0.4062 0.1816 1.1786 0.045 Uiso 1 1 calc R . .
C34 C 0.4517(10) 0.0905(8) 1.0573(8) 0.028(3) Uani 1 1 d U . .
C35 C 0.5494(10) 0.0220(9) 1.0530(9) 0.034(3) Uani 1 1 d . . .
H35A H 0.5826 0.0358 1.0892 0.041 Uiso 1 1 calc R . .
C36 C 0.5951(11) -0.0657(9) 0.9946(11) 0.041(3) Uani 1 1 d . . .
H36 H 0.6612 -0.1100 0.9904 0.049 Uiso 1 1 calc R . .
O1W O 0.3655(14) 0.8479(12) 0.7816(12) 0.118(5) Uiso 1 1 d . . .

loop_
_atom_site_aniso_label
_atom_site_aniso_U_11
_atom_site_aniso_U_22
_atom_site_aniso_U_33
_atom_site_aniso_U_23
_atom_site_aniso_U_13
_atom_site_aniso_U_12
W1 0.0191(3) 0.0466(3) 0.0214(2) 0.0092(2) -0.0078(2) -0.0073(2)
W2 0.0307(3) 0.0294(3) 0.0416(3) -0.0041(2) -0.0266(2) -0.0058(2)
W3 0.0375(3) 0.0198(2) 0.0223(2) 0.00684(18) -0.0140(2) -0.0150(2)
W4 0.0341(3) 0.0347(3) 0.0178(2) -0.00008(19) -0.0088(2) -0.0176(2)
W5 0.0234(2) 0.0235(2) 0.0232(2) 0.00974(18) -0.0132(2) -0.00726(19)
W6 0.0279(3) 0.0188(2) 0.0293(2) 0.00340(18) -0.0170(2) -0.00508(19)
Si1 0.0073(17) 0.0128(17) 0.0058(15) 0.0006(13) -0.0030(13) -0.0039(14)
O1 0.009(3) 0.009(3) 0.009(3) 0.0011(11) -0.0043(15) -0.0027(13)
O2 0.014(3) 0.014(3) 0.014(3) 0.0017(11) -0.0064(16) -0.0047(13)
O3 0.008(3) 0.008(3) 0.008(3) 0.0011(11) -0.0040(15) -0.0023(13)
O4 0.009(3) 0.009(3) 0.009(3) 0.0012(11) -0.0043(15) -0.0028(13)
O5 0.017(6) 0.011(5) 0.014(5) 0.002(4) -0.002(4) -0.008(4)
O5A 0.024(6) 0.022(6) 0.022(6) 0.003(5) -0.012(5) -0.007(5)
O6 0.011(5) 0.020(5) 0.017(5) 0.000(4) -0.005(4) -0.010(4)
O6A 0.012(5) 0.015(5) 0.011(5) 0.000(4) -0.007(4) -0.006(4)
O7 0.011(5) 0.017(5) 0.012(5) 0.002(4) -0.009(4) -0.008(4)
O7A 0.021(6) 0.018(5) 0.014(5) 0.005(4) -0.006(4) -0.011(5)
O8 0.020(6) 0.019(6) 0.019(6) 0.002(5) -0.010(5) -0.009(4)
O8A 0.018(6) 0.019(6) 0.017(6) 0.003(5) -0.007(4) -0.010(4)
O9 0.023(6) 0.021(6) 0.021(6) 0.004(5) -0.009(5) -0.010(4)
O9A 0.022(6) 0.018(6) 0.017(6) 0.000(5) -0.006(5) -0.008(4)
O10 0.012(3) 0.012(3) 0.012(3) 0.0017(11) -0.0059(17) -0.0038(14)
O10A 0.019(5) 0.016(5) 0.021(5) 0.000(4) -0.010(4) -0.004(4)
O11 0.015(6) 0.018(6) 0.016(5) 0.005(4) -0.013(4) -0.003(4)
O11A 0.020(6) 0.017(6) 0.011(5) 0.002(4) -0.005(4) -0.008(5)
O12 0.017(6) 0.015(5) 0.015(5) 0.003(4) -0.011(4) -0.001(4)
O12A 0.018(6) 0.016(5) 0.017(5) 0.004(4) -0.007(4) -0.006(4)
O13 0.015(6) 0.014(5) 0.011(5) 0.003(4) -0.009(4) 0.003(4)
O13A 0.011(5) 0.014(5) 0.018(5) 0.002(4) -0.008(4) -0.004(4)
O14 0.019(6) 0.010(6) 0.012(5) 0.005(4) -0.004(4) -0.007(5)
O14A 0.013(6) 0.014(6) 0.019(6) 0.000(5) -0.005(4) -0.007(5)
O15 0.018(6) 0.023(6) 0.019(6) 0.002(5) -0.011(4) -0.009(5)
O15A 0.019(6) 0.014(6) 0.018(6) 0.002(5) -0.013(4) -0.003(5)
O16 0.049(4) 0.038(4) 0.040(4) -0.001(3) -0.008(3) -0.033(3)
O17 0.033(4) 0.068(5) 0.041(4) -0.019(3) -0.011(3) -0.028(4)
O18 0.049(4) 0.027(4) 0.020(3) 0.002(3) -0.010(3) -0.016(3)
O19 0.037(4) 0.050(4) 0.028(4) 0.018(3) -0.019(3) -0.003(3)
O20 0.025(4) 0.039(4) 0.036(4) 0.014(3) -0.011(3) -0.011(3)
O21 0.040(4) 0.031(4) 0.048(4) -0.012(3) -0.027(3) 0.001(3)
O22 0.027(4) 0.024(3) 0.036(4) 0.002(3) -0.018(3) -0.009(3)
Cu1 0.0420(10) 0.0293(8) 0.0545(10) 0.0169(7) -0.0232(8) -0.0087(7)
Cu2 0.0637(13) 0.1164(18) 0.0367(10) 0.0191(11) -0.0388(10) -0.0271(12)
Cu3 0.0578(12) 0.0281(8) 0.0477(10) 0.0168(7) -0.0134(9) -0.0158(8)
N1 0.028(5) 0.035(5) 0.031(5) 0.011(4) -0.020(4) -0.006(4)
C2 0.021(6) 0.028(5) 0.035(5) 0.007(4) -0.009(5) -0.001(5)
N2 0.023(5) 0.031(5) 0.021(4) 0.006(4) -0.018(4) -0.005(4)
N3 0.055(7) 0.040(5) 0.024(5) -0.005(4) -0.015(5) -0.014(5)
C1 0.053(9) 0.047(7) 0.031(6) 0.005(5) -0.017(6) -0.021(6)
N4 0.038(6) 0.052(6) 0.029(5) 0.004(4) -0.017(5) -0.015(5)
C5 0.043(7) 0.028(5) 0.041(7) 0.017(5) -0.027(6) -0.014(6)
N5 0.039(6) 0.023(4) 0.023(5) 0.004(4) -0.019(4) -0.010(4)
N6 0.076(8) 0.028(5) 0.052(7) 0.009(5) -0.046(7) -0.015(6)
C4 0.055(9) 0.036(6) 0.047(7) 0.002(5) -0.039(7) -0.013(6)
N7 0.038(6) 0.032(5) 0.022(5) 0.016(4) -0.013(4) -0.011(4)
C13 0.044(8) 0.031(6) 0.027(5) 0.015(4) -0.020(5) -0.012(5)
N8 0.035(6) 0.034(5) 0.033(5) 0.020(4) -0.017(5) -0.014(4)
N9 0.056(7) 0.031(5) 0.030(5) 0.006(4) -0.018(5) -0.007(5)
C14 0.050(8) 0.037(6) 0.026(5) 0.013(4) -0.011(6) -0.014(6)
N10 0.056(8) 0.071(7) 0.040(6) 0.009(5) -0.041(6) -0.013(6)
C16 0.069(11) 0.071(8) 0.047(8) 0.008(6) -0.034(8) -0.037(9)
N11 0.042(6) 0.061(5) 0.039(5) 0.013(4) -0.029(4) -0.033(5)
N12 0.045(7) 0.061(6) 0.031(5) -0.001(5) -0.014(5) -0.020(6)
C17 0.034(7) 0.057(7) 0.047(7) 0.007(5) -0.028(7) -0.011(7)
C3 0.036(7) 0.029(6) 0.025(6) 0.004(5) -0.014(5) -0.008(5)
C6 0.047(8) 0.030(6) 0.024(6) 0.006(5) -0.018(6) -0.022(6)
C7 0.032(6) 0.026(5) 0.020(5) -0.002(4) -0.010(5) -0.011(4)
C8 0.036(6) 0.020(5) 0.033(6) 0.007(4) -0.018(5) -0.010(5)
C9 0.038(6) 0.027(5) 0.012(5) 0.000(4) -0.012(5) -0.012(5)
C10 0.034(6) 0.027(5) 0.021(5) 0.012(4) -0.018(5) -0.016(4)
C11 0.042(7) 0.023(5) 0.022(6) 0.008(4) -0.020(5) -0.012(5)
C12 0.038(7) 0.028(6) 0.035(7) -0.005(5) -0.019(6) -0.015(5)
C15 0.046(8) 0.034(7) 0.029(7) 0.021(5) -0.010(6) -0.017(6)
C18 0.078(11) 0.053(9) 0.044(8) 0.022(7) -0.043(8) -0.039(8)
C19 0.048(7) 0.027(6) 0.027(6) 0.009(4) -0.018(5) -0.009(5)
C20 0.046(7) 0.044(7) 0.028(6) -0.006(5) -0.017(6) -0.014(6)
C21 0.047(6) 0.031(6) 0.022(6) 0.002(4) -0.017(5) -0.015(5)
C22 0.052(7) 0.037(6) 0.020(6) 0.012(4) -0.019(5) -0.025(5)
C23 0.070(9) 0.031(7) 0.057(9) -0.011(6) -0.030(7) -0.024(6)
C24 0.057(7) 0.033(7) 0.026(6) -0.009(5) -0.016(6) -0.001(6)
N13 0.040(6) 0.029(5) 0.041(6) 0.009(4) -0.020(5) -0.014(5)
C25 0.039(6) 0.036(7) 0.036(7) 0.015(5) -0.018(6) -0.015(6)
N14 0.039(5) 0.030(5) 0.020(5) 0.003(4) -0.010(4) -0.003(4)
N15 0.042(6) 0.032(6) 0.050(6) 0.012(5) -0.023(5) -0.012(5)
C26 0.054(7) 0.049(8) 0.037(7) 0.023(6) -0.031(6) -0.022(6)
N16 0.036(6) 0.026(5) 0.044(6) 0.016(4) -0.014(5) -0.011(4)
C31 0.024(6) 0.029(6) 0.028(6) 0.006(5) -0.009(5) -0.002(5)
N17 0.021(5) 0.037(5) 0.027(5) 0.013(4) -0.012(4) -0.013(4)
N18 0.048(7) 0.043(6) 0.072(8) 0.031(6) -0.042(6) -0.028(6)
C32 0.032(7) 0.038(8) 0.081(10) 0.030(7) -0.026(7) -0.020(6)
C27 0.044(8) 0.031(7) 0.038(7) 0.011(6) -0.016(6) -0.014(6)
C28 0.049(8) 0.041(7) 0.036(7) -0.003(6) -0.022(6) -0.020(7)
C29 0.039(7) 0.035(7) 0.027(6) 0.011(5) -0.021(6) -0.011(6)
C30 0.041(8) 0.026(6) 0.034(7) -0.006(5) -0.006(6) -0.020(6)
C33 0.032(7) 0.042(7) 0.033(7) 0.009(6) -0.006(6) -0.020(6)
C34 0.026(5) 0.029(5) 0.030(5) 0.022(4) -0.012(4) -0.015(4)
C35 0.031(7) 0.045(8) 0.037(7) 0.015(6) -0.021(6) -0.020(6)
C36 0.028(7) 0.034(7) 0.076(10) 0.025(7) -0.038(7) -0.009(6)

loop_
_atom_type_symbol
_atom_type_description
_atom_type_scat_dispersion_real
_atom_type_scat_dispersion_imag
_atom_type_scat_source
C C 0.0033 0.0016 'International Tables Vol C Tables 4.2.6.8 and 6.1.1.4'
H H 0.0000 0.0000 'International Tables Vol C Tables 4.2.6.8 and 6.1.1.4'
N N 0.0061 0.0033 'International Tables Vol C Tables 4.2.6.8 and 6.1.1.4'
O O 0.0106 0.0060 'International Tables Vol C Tables 4.2.6.8 and 6.1.1.4'
W W -0.8490 6.8722 'International Tables Vol C Tables 4.2.6.8 and 6.1.1.4'
Cu Cu 0.3201 1.2651 'International Tables Vol C Tables 4.2.6.8 and 6.1.1.4'
Si Si 0.0817 0.0704 'International Tables Vol C Tables 4.2.6.8 and 6.1.1.4'

loop_
_geom_angle_atom_site_label_1
_geom_angle_atom_site_label_2
_geom_angle_atom_site_label_3
_geom_angle
_geom_angle_site_symmetry_1
_geom_angle_site_symmetry_3
O20 W1 O13 109.0(6) . .
O20 W1 O5A 109.1(6) . .
O13 W1 O5A 91.3(7) . .
O20 W1 O6A 111.3(5) . .
O13 W1 O6A 75.9(6) . .
O5A W1 O6A 139.6(7) . .
O20 W1 O7A 111.7(6) . .
O13 W1 O7A 139.2(7) . .
O5A W1 O7A 73.6(7) . .
O6A W1 O7A 91.3(6) . .
O20 W1 O5 91.8(5) . .
O13 W1 O5 88.9(6) . .
O5A W1 O5 19.4(5) . .
O6A W1 O5 155.4(6) . .
O7A W1 O5 87.8(6) . .
O20 W1 O6 92.0(5) . .
O13 W1 O6 91.7(6) . .
O5A W1 O6 156.4(7) . .
O6A W1 O6 21.9(5) . .
O7A W1 O6 89.0(6) . .
O5 W1 O6 175.7(6) . .
O20 W1 O13A 91.4(5) . .
O13 W1 O13A 18.8(5) . .
O5A W1 O13A 91.0(6) . .
O6A W1 O13A 88.2(6) . .
O7A W1 O13A 155.3(7) . .
O5 W1 O13A 82.7(6) . .
O6 W1 O13A 99.2(6) . .
O20 W1 O7 92.6(5) . .
O13 W1 O7 157.5(6) . .
O5A W1 O7 87.2(6) . .
O6A W1 O7 90.8(6) . .
O7A W1 O7 20.8(5) . .
O5 W1 O7 96.7(5) . .
O6 W1 O7 81.2(5) . .
O13A W1 O7 176.0(6) . .
O20 W1 O4 157.7(4) . 2_567
O13 W1 O4 86.9(6) . 2_567
O5A W1 O4 85.4(6) . 2_567
O6A W1 O4 56.2(5) . 2_567
O7A W1 O4 54.9(5) . 2_567
O5 W1 O4 104.4(5) . 2_567
O6 W1 O4 71.4(5) . 2_567
O13A W1 O4 105.6(5) . 2_567
O7 W1 O4 70.7(5) . 2_567
O20 W1 O1 156.1(4) . .
O13 W1 O1 55.6(6) . .
O5A W1 O1 57.8(6) . .
O6A W1 O1 84.2(6) . .
O7A W1 O1 85.0(6) . .
O5 W1 O1 71.2(5) . .
O6 W1 O1 105.7(5) . .
O13A W1 O1 70.4(5) . .
O7 W1 O1 105.7(5) . .
O4 W1 O1 46.2(4) 2_567 .
O22 W2 O9 108.5(6) . .
O22 W2 O11A 109.2(6) . .
O9 W2 O11A 76.5(7) . .
O22 W2 O8 108.3(6) . .
O9 W2 O8 93.3(7) . .
O11A W2 O8 142.5(8) . .
O22 W2 O6A 110.3(5) . 2_567
O9 W2 O6A 141.3(7) . 2_567
O11A W2 O6A 90.9(6) . 2_567
O8 W2 O6A 74.6(7) . 2_567
O22 W2 O9A 92.5(6) . .
O9 W2 O9A 18.5(6) . .
O11A W2 O9A 90.3(7) . .
O8 W2 O9A 89.8(7) . .
O6A W2 O9A 155.4(7) 2_567 .
O22 W2 O6 91.0(5) . 2_567
O9 W2 O6 158.2(7) . 2_567
O11A W2 O6 87.9(6) . 2_567
O8 W2 O6 89.8(6) . 2_567
O6A W2 O6 21.8(5) 2_567 2_567
O9A W2 O6 176.5(7) . 2_567
O22 W2 O11 91.3(5) . .
O9 W2 O11 88.2(7) . .
O11A W2 O11 19.1(5) . .
O8 W2 O11 158.7(7) . .
O6A W2 O11 91.0(6) 2_567 .
O9A W2 O11 98.0(6) . .
O6 W2 O11 81.3(6) 2_567 .
O22 W2 O8A 91.9(5) . .
O9 W2 O8A 90.8(7) . .
O11A W2 O8A 157.9(7) . .
O8 W2 O8A 18.4(5) . .
O6A W2 O8A 87.9(6) 2_567 .
O9A W2 O8A 81.9(6) . .
O6 W2 O8A 98.6(6) 2_567 .
O11 W2 O8A 176.8(6) . .
O22 W2 O3 155.8(4) . 2_567
O9 W2 O3 58.6(6) . 2_567
O11A W2 O3 88.6(6) . 2_567
O8 W2 O3 56.4(6) . 2_567
O6A W2 O3 85.0(5) 2_567 2_567
O9A W2 O3 70.4(6) . 2_567
O6 W2 O3 106.5(5) 2_567 2_567
O11 W2 O3 107.6(5) . 2_567
O8A W2 O3 69.3(5) . 2_567
O22 W2 O4 156.6(4) . .
O9 W2 O4 87.2(6) . .
O11A W2 O4 56.6(6) . .
O8 W2 O4 87.3(6) . .
O6A W2 O4 56.2(5) 2_567 .
O9A W2 O4 105.2(6) . .
O6 W2 O4 71.3(5) 2_567 .
O11 W2 O4 71.5(5) . .
O8A W2 O4 105.4(5) . .
O3 W2 O4 47.6(4) 2_567 .
O16 W3 O14A 108.6(6) . .
O16 W3 O7A 112.1(6) . .
O14A W3 O7A 76.4(7) . .
O16 W3 O15 108.5(6) . .
O14A W3 O15 91.2(7) . .
O7A W3 O15 139.4(7) . .
O16 W3 O11A 109.9(6) . 2_567
O14A W3 O11A 141.6(7) . 2_567
O7A W3 O11A 90.3(6) . 2_567
O15 W3 O11A 75.6(7) . 2_567
O16 W3 O7 91.4(5) . .
O14A W3 O7 89.8(6) . .
O7A W3 O7 22.0(5) . .
O15 W3 O7 158.5(7) . .
O11A W3 O7 90.4(6) 2_567 .
O16 W3 O11 90.9(6) . 2_567
O14A W3 O11 159.9(7) . 2_567
O7A W3 O11 91.8(6) . 2_567
O15 W3 O11 87.3(7) . 2_567
O11A W3 O11 20.0(5) 2_567 2_567
O7 W3 O11 84.5(6) . 2_567
O16 W3 O15A 92.9(6) . .
O14A W3 O15A 89.2(7) . .
O7A W3 O15A 154.0(7) . .
O15 W3 O15A 17.3(5) . .
O11A W3 O15A 87.7(7) 2_567 .
O7 W3 O15A 175.6(6) . .
O11 W3 O15A 95.0(6) 2_567 .
O16 W3 O14 93.6(5) . .
O14A W3 O14 16.7(5) . .
O7A W3 O14 88.7(7) . .
O15 W3 O14 89.1(7) . .
O11A W3 O14 155.0(7) 2_567 .
O7 W3 O14 97.8(6) . .
O11 W3 O14 175.0(6) 2_567 .
O15A W3 O14 82.4(7) . .
O16 W3 O4 157.3(4) . 2_567
O14A W3 O4 87.5(6) . 2_567
O7A W3 O4 55.1(5) . 2_567
O15 W3 O4 86.4(6) . 2_567
O11A W3 O4 56.2(6) 2_567 2_567
O7 W3 O4 72.3(5) . 2_567
O11 W3 O4 72.4(5) 2_567 2_567
O15A W3 O4 103.4(5) . 2_567
O14 W3 O4 104.0(5) . 2_567
O16 W3 O2 157.6(4) . .
O14A W3 O2 57.5(6) . .
O7A W3 O2 83.2(6) . .
O15 W3 O2 58.3(6) . .
O11A W3 O2 85.5(6) 2_567 .
O7 W3 O2 105.1(5) . .
O11 W3 O2 105.5(6) 2_567 .
O15A W3 O2 70.8(6) . .
O14 W3 O2 69.6(5) . .
O4 W3 O2 45.1(4) 2_567 .
O18 W4 O12A 109.0(6) . .
O18 W4 O10 111.5(5) . .
O12A W4 O10 139.6(7) . .
O18 W4 O5A 109.8(6) . .
O12A W4 O5A 90.5(7) . .
O10 W4 O5A 76.6(7) . .
O18 W4 O9 110.6(6) . .
O12A W4 O9 74.3(7) . .
O10 W4 O9 90.9(7) . .
O5A W4 O9 139.5(7) . .
O18 W4 O9A 93.1(6) . .
O12A W4 O9A 88.0(7) . .
O10 W4 O9A 89.4(7) . .
O5A W4 O9A 156.2(7) . .
O9 W4 O9A 19.7(5) . .
O18 W4 O5 92.5(5) . .
O12A W4 O5 88.6(6) . .
O10 W4 O5 90.2(6) . .
O5A W4 O5 19.2(5) . .
O9 W4 O5 154.6(7) . .
O9A W4 O5 174.2(6) . .
O18 W4 O10A 93.2(5) . .
O12A W4 O10A 156.7(7) . .
O10 W4 O10A 19.3(5) . .
O5A W4 O10A 88.3(6) . .
O9 W4 O10A 91.7(6) . .
O9A W4 O10A 83.9(6) . .
O5 W4 O10A 97.6(6) . .
O18 W4 O12 91.5(5) . .
O12A W4 O12 18.8(5) . .
O10 W4 O12 156.2(6) . .
O5A W4 O12 90.1(6) . .
O9 W4 O12 86.6(7) . .
O9A W4 O12 95.9(6) . .
O5 W4 O12 82.2(6) . .
O10A W4 O12 175.3(6) . .
O18 W4 O3 157.6(4) . 2_567
O12A W4 O3 86.4(6) . 2_567
O10 W4 O3 55.0(5) . 2_567
O5A W4 O3 85.6(6) . 2_567
O9 W4 O3 56.7(6) . 2_567
O9A W4 O3 70.6(5) . 2_567
O5 W4 O3 104.5(5) . 2_567
O10A W4 O3 70.4(5) . 2_567
O12 W4 O3 105.1(5) . 2_567
O18 W4 O1 155.6(4) . .
O12A W4 O1 55.3(6) . .
O10 W4 O1 86.4(6) . .
O5A W4 O1 56.8(6) . .
O9 W4 O1 84.5(6) . .
O9A W4 O1 103.9(6) . .
O5 W4 O1 70.3(5) . .
O10A W4 O1 105.7(5) . .
O12 W4 O1 69.8(5) . .
O3 W4 O1 46.8(4) 2_567 .
O19 W5 O10 112.0(5) . .
O19 W5 O14A 108.9(6) . .
O10 W5 O14A 77.2(7) . .
O19 W5 O8 109.8(6) . .
O10 W5 O8 89.9(6) . .
O14A W5 O8 141.3(7) . .
O19 W5 O17 100.3(4) . 2_567
O10 W5 O17 147.5(6) . 2_567
O14A W5 O17 89.4(5) . 2_567
O8 W5 O17 82.2(5) . 2_567
O19 W5 O8A 91.6(6) . .
O10 W5 O8A 89.3(6) . .
O14A W5 O8A 158.5(7) . .
O8 W5 O8A 20.0(5) . .
O17 W5 O8A 93.4(5) 2_567 .
O19 W5 O14 92.6(6) . .
O10 W5 O14 89.5(6) . .
O14A W5 O14 17.7(5) . .
O8 W5 O14 156.0(7) . .
O17 W5 O14 85.4(5) 2_567 .
O8A W5 O14 175.8(7) . .
O19 W5 O10A 92.3(5) . .
O10 W5 O10A 20.5(5) . .
O14A W5 O10A 88.4(6) . .
O8 W5 O10A 91.7(6) . .
O17 W5 O10A 167.2(6) 2_567 .
O8A W5 O10A 84.2(6) . .
O14 W5 O10A 96.1(6) . .
O19 W5 O3 158.1(4) . 2_567
O10 W5 O3 55.9(5) . 2_567
O14A W5 O3 87.2(6) . 2_567
O8 W5 O3 56.1(6) . 2_567
O17 W5 O3 94.5(4) 2_567 2_567
O8A W5 O3 71.3(6) . 2_567
O14 W5 O3 104.7(6) . 2_567
O10A W5 O3 72.8(5) . 2_567
O19 W5 O2 157.8(4) . .
O10 W5 O2 84.0(6) . .
O14A W5 O2 58.2(6) . .
O8 W5 O2 84.5(6) . .
O17 W5 O2 64.0(4) 2_567 .
O8A W5 O2 104.3(6) . .
O14 W5 O2 71.6(5) . .
O10A W5 O2 104.4(6) . .
O3 W5 O2 44.0(4) 2_567 .
O21 W6 O15 107.0(6) . 2_567
O21 W6 O13 110.6(6) . .
O15 W6 O13 142.3(7) 2_567 .
O21 W6 O17 100.0(4) . .
O15 W6 O17 91.1(6) 2_567 .
O13 W6 O17 83.5(5) . .
O21 W6 O12A 110.0(6) . .
O15 W6 O12A 77.3(7) 2_567 .
O13 W6 O12A 88.9(6) . .
O17 W6 O12A 149.7(6) . .
O21 W6 O15A 90.6(6) . 2_567
O15 W6 O15A 17.9(5) 2_567 2_567
O13 W6 O15A 157.8(6) . 2_567
O17 W6 O15A 86.9(5) . 2_567
O12A W6 O15A 89.5(7) . 2_567
O21 W6 O12 90.7(5) . .
O15 W6 O12 88.7(7) 2_567 .
O13 W6 O12 89.9(6) . .
O17 W6 O12 168.8(5) . .
O12A W6 O12 20.4(5) . .
O15A W6 O12 96.2(7) 2_567 .
O21 W6 O13A 91.5(5) . .
O15 W6 O13A 160.2(7) 2_567 .
O13 W6 O13A 20.0(4) . .
O17 W6 O13A 92.6(5) . .
O12A W6 O13A 89.9(6) . .
O15A W6 O13A 177.8(6) 2_567 .
O12 W6 O13A 83.9(6) . .
O21 W6 O1 158.3(4) . .
O15 W6 O1 87.4(6) 2_567 .
O13 W6 O1 56.4(5) . .
O17 W6 O1 95.7(4) . .
O12A W6 O1 56.5(6) . .
O15A W6 O1 105.1(5) 2_567 .
O12 W6 O1 73.2(5) . .
O13A W6 O1 72.9(5) . .
O21 W6 O2 156.5(4) . 2_567
O15 W6 O2 59.0(6) 2_567 2_567
O13 W6 O2 85.6(5) . 2_567
O17 W6 O2 64.0(4) . 2_567
O12A W6 O2 86.3(6) . 2_567
O15A W6 O2 72.2(5) 2_567 2_567
O12 W6 O2 106.7(5) . 2_567
O13A W6 O2 105.7(5) . 2_567
O1 W6 O2 45.2(4) . 2_567
O2 Si1 O2 180.000(3) . 2_567
O2 Si1 O1 110.1(6) . .
O2 Si1 O1 69.9(6) 2_567 .
O2 Si1 O1 69.9(6) . 2_567
O2 Si1 O1 110.1(6) 2_567 2_567
O1 Si1 O1 180.000(3) . 2_567
O2 Si1 O4 109.7(6) . .
O2 Si1 O4 70.3(6) 2_567 .
O1 Si1 O4 109.0(6) . .
O1 Si1 O4 71.0(6) 2_567 .
O2 Si1 O4 70.3(6) . 2_567
O2 Si1 O4 109.7(6) 2_567 2_567
O1 Si1 O4 71.0(6) . 2_567
O1 Si1 O4 109.0(6) 2_567 2_567
O4 Si1 O4 180.0(7) . 2_567
O2 Si1 O3 67.4(6) . 2_567
O2 Si1 O3 112.6(6) 2_567 2_567
O1 Si1 O3 72.8(6) . 2_567
O1 Si1 O3 107.2(6) 2_567 2_567
O4 Si1 O3 71.9(6) . 2_567
O4 Si1 O3 108.1(6) 2_567 2_567
O2 Si1 O3 112.6(6) . .
O2 Si1 O3 67.4(6) 2_567 .
O1 Si1 O3 107.2(6) . .
O1 Si1 O3 72.8(6) 2_567 .
O4 Si1 O3 108.1(6) . .
O4 Si1 O3 71.9(6) 2_567 .
O3 Si1 O3 180.000(3) 2_567 .
Si1 O1 W6 123.7(6) . .
Si1 O1 W1 121.3(6) . .
W6 O1 W1 95.4(4) . .
Si1 O1 W4 120.2(6) . .
W6 O1 W4 95.5(4) . .
W1 O1 W4 93.5(4) . .
Si1 O2 O3 57.7(6) . 2_567
Si1 O2 W5 124.5(7) . .
O3 O2 W5 66.8(5) 2_567 .
Si1 O2 W6 121.2(6) . 2_567
O3 O2 W6 130.7(8) 2_567 2_567
W5 O2 W6 94.2(4) . 2_567
Si1 O2 W3 121.9(7) . .
O3 O2 W3 131.4(7) 2_567 .
W5 O2 W3 93.9(4) . .
W6 O2 W3 93.1(4) 2_567 .
Si1 O3 O2 54.8(5) . 2_567
Si1 O3 W5 124.0(6) . 2_567
O2 O3 W5 69.2(5) 2_567 2_567
Si1 O3 W2 120.5(6) . 2_567
O2 O3 W2 132.8(7) 2_567 2_567
W5 O3 W2 96.3(4) 2_567 2_567
Si1 O3 W4 120.2(6) . 2_567
O2 O3 W4 130.6(7) 2_567 2_567
W5 O3 W4 94.8(4) 2_567 2_567
W2 O3 W4 94.0(4) 2_567 2_567
Si1 O4 W3 122.7(6) . 2_567
Si1 O4 W2 120.0(6) . .
W3 O4 W2 95.3(4) 2_567 .
Si1 O4 W1 121.4(6) . 2_567
W3 O4 W1 95.5(4) 2_567 2_567
W2 O4 W1 95.3(4) . 2_567
W1 O5 W4 124.5(7) . .
W1 O5A W4 147.3(9) . .
W1 O6 W2 121.1(7) . 2_567
W1 O6A W2 147.4(8) . 2_567
W3 O7 W1 121.4(7) . .
W1 O7A W3 148.4(8) . .
W2 O8 W5 146.1(9) . .
W5 O8A W2 122.9(8) . .
W2 O9 W4 145.8(10) . .
W4 O9A W2 124.5(9) . .
W4 O10 W5 149.7(8) . .
W5 O10A W4 121.9(8) . .
W3 O11 W2 120.6(8) 2_567 .
W2 O11A W3 148.0(9) . 2_567
W6 O12 W4 121.5(8) . .
W4 O12A W6 148.4(9) . .
W1 O13 W6 148.5(9) . .
W6 O13A W1 121.2(7) . .
W5 O14 W3 124.7(8) . .
W3 O14A W5 146.8(9) . .
W6 O15 W3 145.5(10) 2_567 .
W6 O15A W3 123.7(8) 2_567 .
W6 O17 W5 137.5(5) . 2_567
N7 Cu1 N1 174.7(3) . .
N10 Cu2 N4 176.5(4) 1_646 .
N16 Cu3 N13 174.3(3) . .
C2 N1 C1 108.0 . .
C2 N1 Cu1 123.1(4) . .
C1 N1 Cu1 128.8(4) . .
N1 C2 N2 108.0 . .
N1 C2 H2A 126.0 . .
N2 C2 H2A 126.0 . .
C2 N2 N3 108.0 . .
C2 N2 C3 127.3(6) . .
N3 N2 C3 124.7(6) . .
C1 N3 N2 108.0 . .
N3 C1 N1 108.0 . .
N3 C1 H1A 126.0 . .
N1 C1 H1A 126.0 . .
C5 N4 C4 108.0 . .
C5 N4 Cu2 126.5(5) . .
C4 N4 Cu2 125.4(5) . .
N5 C5 N4 108.0 . .
N5 C5 H5A 126.0 . .
N4 C5 H5A 126.0 . .
C5 N5 N6 108.0 . .
C5 N5 C6 129.4(7) . .
N6 N5 C6 122.4(7) . .
C4 N6 N5 108.0 . .
N6 C4 N4 108.0 . .
N6 C4 H4A 126.0 . .
N4 C4 H4A 126.0 . .
C14 N7 C13 108.0 . .
C14 N7 Cu1 125.9(4) . .
C13 N7 Cu1 126.0(4) . .
N8 C13 N7 108.0 . .
N8 C13 H13A 126.0 . .
N7 C13 H13A 126.0 . .
C13 N8 N9 108.0 . .
C13 N8 C15 128.9(7) . .
N9 N8 C15 122.8(7) . .
C14 N9 N8 108.0 . .
N9 C14 N7 108.0 . .
N9 C14 H14A 126.0 . .
N7 C14 H14A 126.0 . .
C16 N10 C17 108.0 . .
C16 N10 Cu2 123.6(5) . 1_464
C17 N10 Cu2 128.3(6) . 1_464
N11 C16 N10 108.0 . .
N11 C16 H16A 126.0 . .
N10 C16 H16A 126.0 . .
C16 N11 N12 108.0 . .
C16 N11 C18 128.3(8) . .
N12 N11 C18 123.7(8) . .
C17 N12 N11 108.0 . .
N12 C17 N10 108.0 . .
N12 C17 H17A 126.0 . .
N10 C17 H17A 126.0 . .
N2 C3 C7 111.6(9) . .
N2 C3 H3A 109.3 . .
C7 C3 H3A 109.3 . .
N2 C3 H3B 109.3 . .
C7 C3 H3B 109.3 . .
H3A C3 H3B 108.0 . .
N5 C6 C10 116.5(9) . .
N5 C6 H6A 108.2 . .
C10 C6 H6A 108.2 . .
N5 C6 H6B 108.2 . .
C10 C6 H6B 108.2 . .
H6A C6 H6B 107.3 . .
C8 C7 C12 120.0 . .
C8 C7 C3 119.9(6) . .
C12 C7 C3 120.0(6) . .
C7 C8 C9 120.0 . .
C7 C8 H8A 120.0 . .
C9 C8 H8A 120.0 . .
C10 C9 C8 120.0 . .
C10 C9 H9A 120.0 . .
C8 C9 H9A 120.0 . .
C11 C10 C9 120.0 . .
C11 C10 C6 116.4(6) . .
C9 C10 C6 123.2(6) . .
C10 C11 C12 120.0 . .
C10 C11 H11A 120.0 . .
C12 C11 H11A 120.0 . .
C7 C12 C11 120.0 . .
C7 C12 H12A 120.0 . .
C11 C12 H12A 120.0 . .
N8 C15 C19 110.9(9) . .
N8 C15 H15A 109.5 . .
C19 C15 H15A 109.5 . .
N8 C15 H15B 109.5 . .
C19 C15 H15B 109.5 . .
H15A C15 H15B 108.1 . .
N11 C18 C22 112.6(10) . .
N11 C18 H18A 109.1 . .
C22 C18 H18A 109.1 . .
N11 C18 H18B 109.1 . .
C22 C18 H18B 109.1 . .
H18A C18 H18B 107.8 . .
C20 C19 C24 120.0 . .
C20 C19 C15 119.7(7) . .
C24 C19 C15 120.2(7) . .
C19 C20 C21 120.0 . .
C19 C20 H20A 120.0 . .
C21 C20 H20A 120.0 . .
C22 C21 C20 120.0 . .
C22 C21 H21A 120.0 . .
C20 C21 H21A 120.0 . .
C21 C22 C23 120.0 . .
C21 C22 C18 120.5(8) . .
C23 C22 C18 119.4(8) . .
C24 C23 C22 120.0 . .
C24 C23 H23A 120.0 . .
C22 C23 H23A 120.0 . .
C19 C24 C23 120.0 . .
C19 C24 H24A 120.0 . .
C23 C24 H24A 120.0 . .
C25 N13 C26 108.0 . .
C25 N13 Cu3 123.1(4) . .
C26 N13 Cu3 128.6(5) . .
N13 C25 N14 108.0 . .
N13 C25 H25A 126.0 . .
N14 C25 H25A 126.0 . .
C25 N14 N15 108.0 . .
C25 N14 C27 129.6(7) . .
N15 N14 C27 122.4(7) . .
N14 N15 C26 108.0 . .
N15 C26 N13 108.0 . .
N15 C26 H26A 126.0 . .
N13 C26 H26A 126.0 . .
C32 N16 C31 108.0 . .
C32 N16 Cu3 122.7(5) . .
C31 N16 Cu3 129.3(5) . .
N16 C31 N17 108.0 . .
N16 C31 H31A 126.0 . .
N17 C31 H31A 126.0 . .
N18 N17 C31 108.0 . .
N18 N17 C33 121.2(7) . .
C31 N17 C33 130.6(7) . .
N17 N18 C32 108.0 . .
N16 C32 N18 108.0 . .
N16 C32 H32A 126.0 . .
N18 C32 H32A 126.0 . .
N14 C27 C29 113.0(9) . .
N14 C27 H27A 109.0 . .
C29 C27 H27A 109.0 . .
N14 C27 H27B 109.0 . .
C29 C27 H27B 109.0 . .
H27A C27 H27B 107.8 . .
C30 C28 C29 120.0(12) 2_766 .
C30 C28 H28 120.0 2_766 .
C29 C28 H28 120.0 . .
C30 C29 C28 117.1(11) . .
C30 C29 C27 120.9(11) . .
C28 C29 C27 121.8(12) . .
C29 C30 C28 122.9(11) . 2_766
C29 C30 H30 118.6 . .
C28 C30 H30 118.6 2_766 .
N17 C33 C34 109.9(9) . .
N17 C33 H33A 109.7 . .
C34 C33 H33A 109.7 . .
N17 C33 H33B 109.7 . .
C34 C33 H33B 109.7 . .
H33A C33 H33B 108.2 . .
C36 C34 C35 118.2(11) 2_657 .
C36 C34 C33 121.4(11) 2_657 .
C35 C34 C33 120.5(11) . .
C36 C35 C34 118.9(11) . .
C36 C35 H35A 120.6 . .
C34 C35 H35A 120.6 . .
C34 C36 C35 122.9(11) 2_657 .
C34 C36 H36 118.6 2_657 .
C35 C36 H36 118.6 . .

loop_
_geom_bond_atom_site_label_1
_geom_bond_atom_site_label_2
_geom_bond_distance
_geom_bond_site_symmetry_2
W1 O20 1.680(8) .
W1 O13 1.784(14) .
W1 O5A 1.811(16) .
W1 O6A 1.821(13) .
W1 O7A 1.831(14) .
W1 O5 1.982(15) .
W1 O6 2.017(14) .
W1 O13A 2.053(14) .
W1 O7 2.068(14) .
W1 O4 2.392(12) 2_567
W1 O1 2.414(12) .
W2 O22 1.685(8) .
W2 O9 1.780(16) .
W2 O11A 1.803(15) .
W2 O8 1.815(16) .
W2 O6A 1.855(13) 2_567
W2 O9A 2.021(15) .
W2 O6 2.034(14) 2_567
W2 O11 2.053(15) .
W2 O8A 2.064(16) .
W2 O3 2.372(12) 2_567
W2 O4 2.383(12) .
W3 O16 1.677(8) .
W3 O14A 1.834(18) .
W3 O7A 1.841(14) .
W3 O15 1.855(16) .
W3 O11A 1.861(15) 2_567
W3 O7 1.982(13) .
W3 O11 2.001(15) 2_567
W3 O15A 2.027(16) .
W3 O14 2.034(18) .
W3 O4 2.381(12) 2_567
W3 O2 2.443(13) .
W4 O18 1.684(7) .
W4 O12A 1.788(14) .
W4 O10 1.801(14) .
W4 O5A 1.873(17) .
W4 O9 1.888(17) .
W4 O9A 1.939(17) .
W4 O5 2.010(15) .
W4 O10A 2.051(14) .
W4 O12 2.074(14) .
W4 O3 2.418(11) 2_567
W4 O1 2.438(12) .
W5 O19 1.665(7) .
W5 O10 1.845(13) .
W5 O14A 1.861(18) .
W5 O8 1.870(16) .
W5 O17 1.907(8) 2_567
W5 O8A 1.949(16) .
W5 O14 1.964(18) .
W5 O10A 1.975(14) .
W5 O3 2.362(11) 2_567
W5 O2 2.402(13) .
W6 O21 1.677(8) .
W6 O15 1.839(17) 2_567
W6 O13 1.874(15) .
W6 O17 1.880(9) .
W6 O12A 1.891(15) .
W6 O15A 1.974(17) 2_567
W6 O12 1.984(14) .
W6 O13A 1.989(14) .
W6 O1 2.346(12) .
W6 O2 2.416(12) 2_567
Si1 O2 1.581(12) .
Si1 O2 1.581(12) 2_567
Si1 O1 1.612(11) .
Si1 O1 1.612(11) 2_567
Si1 O4 1.635(12) .
Si1 O4 1.635(12) 2_567
Si1 O3 1.636(12) 2_567
Si1 O3 1.636(12) .
O2 O3 1.786(17) 2_567
O2 W6 2.416(12) 2_567
O3 O2 1.786(17) 2_567
O3 W5 2.362(11) 2_567
O3 W2 2.372(12) 2_567
O3 W4 2.418(11) 2_567
O4 W3 2.381(12) 2_567
O4 W1 2.392(11) 2_567
O6 W2 2.034(14) 2_567
O6A W2 1.855(13) 2_567
O11 W3 2.001(15) 2_567
O11A W3 1.861(15) 2_567
O15 W6 1.839(17) 2_567
O15A W6 1.974(17) 2_567
O17 W5 1.907(8) 2_567
Cu1 N7 1.902(7) .
Cu1 N1 1.906(7) .
Cu2 N10 1.902(8) 1_646
Cu2 N4 1.909(7) .
Cu3 N16 1.914(7) .
Cu3 N13 1.921(7) .
N1 C2 1.342(5) .
N1 C1 1.342(5) .
C2 N2 1.342(5) .
C2 H2A 0.9300 .
N2 N3 1.342(5) .
N2 C3 1.455(12) .
N3 C1 1.342(5) .
C1 H1A 0.9300 .
N4 C5 1.335(5) .
N4 C4 1.335(5) .
C5 N5 1.335(5) .
C5 H5A 0.9300 .
N5 N6 1.335(5) .
N5 C6 1.441(12) .
N6 C4 1.335(5) .
C4 H4A 0.9300 .
N7 C14 1.339(5) .
N7 C13 1.339(5) .
C13 N8 1.339(5) .
C13 H13A 0.9300 .
N8 N9 1.339(5) .
N8 C15 1.431(12) .
N9 C14 1.339(5) .
C14 H14A 0.9300 .
N10 C16 1.328(6) .
N10 C17 1.329(6) .
N10 Cu2 1.902(8) 1_464
C16 N11 1.328(6) .
C16 H16A 0.9300 .
N11 N12 1.328(6) .
N11 C18 1.473(14) .
N12 C17 1.328(6) .
C17 H17A 0.9300 .
C3 C7 1.527(14) .
C3 H3A 0.9700 .
C3 H3B 0.9700 .
C6 C10 1.522(14) .
C6 H6A 0.9700 .
C6 H6B 0.9700 .
C7 C8 1.375(4) .
C7 C12 1.375(4) .
C8 C9 1.375(4) .
C8 H8A 0.9300 .
C9 C10 1.375(4) .
C9 H9A 0.9300 .
C10 C11 1.375(4) .
C11 C12 1.375(4) .
C11 H11A 0.9300 .
C12 H12A 0.9300 .
C15 C19 1.540(15) .
C15 H15A 0.9700 .
C15 H15B 0.9700 .
C18 C22 1.518(16) .
C18 H18A 0.9700 .
C18 H18B 0.9700 .
C19 C20 1.369(5) .
C19 C24 1.369(5) .
C20 C21 1.369(5) .
C20 H20A 0.9300 .
C21 C22 1.369(5) .
C21 H21A 0.9300 .
C22 C23 1.369(5) .
C23 C24 1.369(5) .
C23 H23A 0.9300 .
C24 H24A 0.9300 .
N13 C25 1.344(6) .
N13 C26 1.344(6) .
C25 N14 1.344(6) .
C25 H25A 0.9300 .
N14 N15 1.344(6) .
N14 C27 1.461(13) .
N15 C26 1.344(6) .
C26 H26A 0.9300 .
N16 C32 1.343(5) .
N16 C31 1.343(5) .
C31 N17 1.343(5) .
C31 H31A 0.9300 .
N17 N18 1.343(5) .
N17 C33 1.440(13) .
N18 C32 1.343(5) .
C32 H32A 0.9300 .
C27 C29 1.486(17) .
C27 H27A 0.9700 .
C27 H27B 0.9700 .
C28 C30 1.375(17) 2_766
C28 C29 1.405(16) .
C28 H28 0.9300 .
C29 C30 1.357(17) .
C30 C28 1.375(17) 2_766
C30 H30 0.9300 .
C33 C34 1.505(17) .
C33 H33A 0.9700 .
C33 H33B 0.9700 .
C34 C36 1.353(17) 2_657
C34 C35 1.402(16) .
C35 C36 1.373(18) .
C35 H35A 0.9300 .
C36 C34 1.353(17) 2_657
C36 H36 0.9300 .
